data_8100295
loop_
_publ_author_name
'Grzechnik, Andrzej'
'Gesland, Jean-Yves'

_publ_section_title
;
Refinement of the crystal structure of dilithium zirconium hexafluoride, 
Li~2~ZrF~6~, synthesized at 11 GPa and 1063 K
;
_journal_issue 1
_journal_name_full 'Zeitschrift f\"ur Kristallographie - New Crystal Structures'
_journal_page_first 3
_journal_page_last 4
_journal_volume 218
_journal_year 2003
_chemical_formula_moiety 'Li2 Zr F6'
_chemical_formula_structural 'Li2 Zr F6'
_chemical_formula_sum 'F6 Li2 Zr'
_chemical_name_common 'dilitium zirconium hexafluoride'
_space_group_IT_number 14
_symmetry_cell_setting monoclinic
_symmetry_space_group_name_Hall '-P 2ybc'
_symmetry_space_group_name_H-M 'P 1 21/c 1'
_cell_angle_alpha 90.0
_cell_angle_beta 106.9462(5)
_cell_angle_gamma 90.0
_cell_length_a 7.42235(4)
_cell_length_b 4.948873(30)
_cell_length_c 10.96878(7)
_diffrn_ambient_environment capillary
_diffrn_ambient_pressure '1 atm.'
_diffrn_ambient_temperature 293
_exptl_crystal_pressure_history 'synthesized at 11 GPa'
_exptl_crystal_thermal_history 'synthesized at 11 GPa and 1063 K'
_cod_depositor_comments
;
The following automatic conversions were performed:

'_diffrn_ambient_temperature' value '293 K' was changed to '293' -
the value should be numeric and without a unit designator.

Automatic conversion script
Id: cif_fix_values 1646 2011-03-28 12:23:43Z adriana 
;
_cod_original_sg_symbol_H-M 'P 21/c'
_cod_original_formula_sum 'F6 Li2 Zr1'
_cod_database_code 8100295

loop_
_symmetry_equiv_pos_as_xyz
'x, y, z'
'-x, y+1/2, -z+1/2'
'-x, -y, -z'
'x, -y+1/2, z+1/2'

loop_
_atom_site_label
_atom_site_fract_x
_atom_site_fract_y
_atom_site_fract_z
_atom_site_occupancy
_atom_site_thermal_displace_type
_atom_site_U_iso_or_equiv
_atom_site_symmetry_multiplicity
Zr 0.25198(28) 0.51405(20) 0.00089(17) 1.0 Uiso 0.01670(17) 4
F1 0.4537(8) 0.1885(10) 0.4299(5) 1.0 Uiso 0.01 4
F2 0.1043(8) 0.3578(9) 0.8242(5) 1.0 Uiso 0.01 4
F3 0.0466(8) 0.2288(10) 0.5468(5) 1.0 Uiso 0.01 4
F4 0.3948(8) 0.2163(9) 0.6533(5) 1.0 Uiso 0.01 4
F5 0.2450(7) 0.6479(9) 0.3980(4) 1.0 Uiso 0.01 4
F6 0.2510(7) 0.7458(10) 0.6503(4) 1.0 Uiso 0.01 4
Li1 0.4071(22) 0.518(4) 0.3056(16) 1.0 Uiso 0.02 4
Li2 0.0381(22) -0.019(4) 0.1717(17) 1.0 Uiso 0.02 4
